data_2310491
loop_
_publ_author_name
'Steinfink, H.'
'Burns, J.'

_publ_section_title
;
 The Crystal Structure of Cr2 F5
;
_journal_name_full 'Acta Crystallographica (1,1948-23,1967)'
_journal_page_first 823
_journal_page_last 826
_journal_volume 17
_journal_year 1964
_chemical_formula_sum 'Cr2 F5'
_space_group_IT_number 15
_symmetry_space_group_name_Hall '-C 2yc'
_symmetry_space_group_name_H-M 'C 1 2/c 1'
_cell_angle_alpha 90
_cell_angle_beta 124.25
_cell_angle_gamma 90
_cell_formula_units_Z 4
_cell_length_a 7.773
_cell_length_b 7.54
_cell_length_c 7.44
_cell_volume 360.432
_citation_journal_id_ASTM ACCRA9
_cod_data_source_file Steinfink_ACCRA9_1964_938.cif
_cod_data_source_block Cr2F5
_cod_original_cell_volume 360.4317
_cod_database_code 2310491

loop_
_symmetry_equiv_pos_as_xyz
x,y,z
-x,y,-z+1/2
-x,-y,-z
x,-y,z-1/2
x+1/2,y+1/2,z
-x+1/2,y+1/2,-z+1/2
-x+1/2,-y+1/2,-z
x+1/2,-y+1/2,z-1/2

loop_
_atom_site_label
_atom_site_type_symbol
_atom_site_fract_x
_atom_site_fract_y
_atom_site_fract_z
_atom_site_occupancy
_atom_site_U_iso_or_equiv
F2 F-1 0.2955 -0.0192 0.1762 1 0.0
F3 F-1 0.0207 0.2448 -0.0304 1 0.0
Cr1 Cr+3 0 0 0 1 0.0
F1 F-1 0 0.0475 0.25 1 0.0
Cr2 Cr+2 0 0.5 0 1 0.0
